data_2100266
loop_
_publ_author_name
'Howard, Christopher J.'
'Barnes, Paris W.'
'Kennedy, Brendan J.'
'Woodward, Patrick M.'

_publ_section_title
;
 Structures of the ordered double perovskites Sr~2~YTaO~6~ and
 Sr~2~YNbO~6~
;
_journal_issue 3
_journal_name_full 'Acta Crystallographica Section B'
_journal_page_first 258
_journal_page_last 262
_journal_paper_doi 10.1107/S0108768105012395
_journal_volume 61
_journal_year 2005
_chemical_formula_sum 'O6 Sr2 Ta Y'
_space_group_IT_number 14
_symmetry_cell_setting monoclinic
_symmetry_space_group_name_Hall '-P 2yn'
_symmetry_space_group_name_H-M 'P 1 21/n 1'
_audit_creation_method 'transcribed from Rietica output'
_cell_angle_alpha 90.0
_cell_angle_beta 90.1479(7)
_cell_angle_gamma 90.0
_cell_formula_units_Z 2
_cell_length_a 5.81216(5)
_cell_length_b 5.85937(6)
_cell_length_c 8.24479(8)
_cell_volume 280.780(5)
_computing_structure_refinement Rietica
_diffrn_ambient_temperature 293
_diffrn_measurement_device H1A
_diffrn_measurement_method 'constant wavelength'
_diffrn_radiation_probe neutron
_diffrn_radiation_source HFBR
_diffrn_radiation_type neutron
_diffrn_radiation_wavelength 1.886
_refine_ls_goodness_of_fit_all 1.03
_refine_ls_matrix_type full
_refine_ls_number_parameters 33
_cod_data_source_file ws5023.cif
_cod_data_source_block double_perovskite_Sr2YTaO6
_cod_original_cell_volume 280.780(4)
_cod_original_sg_symbol_H-M 'P 21/n'
_cod_database_code 2100266

loop_
_symmetry_equiv_pos_site_id
_symmetry_equiv_pos_as_xyz
1 +x,+y,+z
2 -x+1/2,+y+1/2,-z+1/2
-1 -x,-y,-z
-2 +x+1/2,-y+1/2,+z+1/2

loop_
_atom_site_label
_atom_site_fract_x
_atom_site_fract_y
_atom_site_fract_z
_atom_site_U_iso_or_equiv
_atom_site_thermal_displace_type
_atom_site_occupancy
_atom_site_type_symbol
Sr -0.0060(3) 0.4705(2) 0.2497(3) 0.0095(2) Uiso 1.0 Sr
Ta 0.0 0.0 0.5 0.0005(5) Uiso 1.0 Ta
Y 0.0 0.0 0.0 0.0047(5) Uiso 1.0 Y
O1 0.0752(3) 0.0196(2) 0.2635(3) 0.0093(4) Uiso 1.0 O
O2 0.2274(3) 0.3016(3) -0.0384(2) 0.0087(5) Uiso 1.0 O
O3 0.3031(3) 0.7741(3) -0.041(2) 0.0074(5) Uiso 1.0 O

loop_
_atom_type_symbol
Sr
Ta
Y
O
